data_4085210
loop_
_publ_author_name
'Brill, Marcel'
'Rominger, Frank'
'Hofmann, Peter'

_publ_section_title
;
 1,2-Bis(di-tert-butylphosphino)imidazole (dtbpi): A Versatile
 Imidazole-Based, Rigid, Bulky Bisphosphine Ligand for Transition Metals
;
_journal_issue 2
_journal_name_full Organometallics
_journal_page_first 506
_journal_paper_doi 10.1021/om501145b
_journal_volume 34
_journal_year 2015
_chemical_formula_sum 'C23 H43 B2 Cl4 F8 N2 O2 P2 Rh'
_chemical_formula_weight 859.86
_chemical_name_common '5b in manuscript'
_chemical_name_systematic
; 
 ? 
;
_space_group_crystal_system tetragonal
_space_group_IT_number 110
_space_group_name_Hall 'I 4bw -2c'
_space_group_name_H-M_alt 'I 41 c d'
_symmetry_space_group_name_Hall 'I 4bw -2c'
_symmetry_space_group_name_H-M 'I 41 c d'
_atom_sites_solution_hydrogens geom
_atom_sites_solution_primary direct
_audit_creation_method SHELXL-2013
_cell_angle_alpha 90
_cell_angle_beta 90
_cell_angle_gamma 90
_cell_formula_units_Z 8
_cell_length_a 18.7336(14)
_cell_length_b 18.7336(14)
_cell_length_c 20.9111(16)
_cell_measurement_reflns_used 9618
_cell_measurement_temperature 200(2)
_cell_measurement_theta_max 24.29
_cell_measurement_theta_min 2.17
_cell_volume 7338.7(10)
_computing_cell_refinement 'Bruker SAINT'
_computing_data_collection 'Bruker APEX2'
_computing_data_reduction 'Bruker SAINT'
_computing_molecular_graphics 'Bruker SHELXTL'
_computing_publication_material 'Bruker SHELXTL'
_computing_structure_refinement 'SHELXL-2013 (Sheldrick, 2013)'
_computing_structure_solution 'SHELXS-97 (Sheldrick 2008)'
_diffrn_ambient_temperature 200(2)
_diffrn_measured_fraction_theta_full 0.999
_diffrn_measured_fraction_theta_max 1.000
_diffrn_measurement_device_type 'Bruker APEX-II Quazar'
_diffrn_measurement_method '\f and \w scans'
_diffrn_radiation_type MoK\a
_diffrn_radiation_wavelength 0.71073
_diffrn_reflns_av_R_equivalents 0.0902
_diffrn_reflns_av_unetI/netI 0.0355
_diffrn_reflns_Laue_measured_fraction_full 0.999
_diffrn_reflns_Laue_measured_fraction_max 1.000
_diffrn_reflns_limit_h_max 25
_diffrn_reflns_limit_h_min -25
_diffrn_reflns_limit_k_max 25
_diffrn_reflns_limit_k_min -25
_diffrn_reflns_limit_l_max 28
_diffrn_reflns_limit_l_min -28
_diffrn_reflns_number 71303
_diffrn_reflns_point_group_measured_fraction_full 1.000
_diffrn_reflns_point_group_measured_fraction_max 0.998
_diffrn_reflns_theta_full 25.242
_diffrn_reflns_theta_max 28.750
_diffrn_reflns_theta_min 2.174
_diffrn_source 'ImuS microsource'
_exptl_absorpt_coefficient_mu 0.909
_exptl_absorpt_correction_T_max 0.9511
_exptl_absorpt_correction_T_min 0.8905
_exptl_absorpt_correction_type multi-scan
_exptl_absorpt_process_details
;
Sheldrick, G. M. (2008). <i>SADABS</i>. University of G\"ottingen,             Germany.
;
_exptl_crystal_colour yellow
_exptl_crystal_density_diffrn 1.556
_exptl_crystal_description polyhedron
_exptl_crystal_F_000 3488
_exptl_crystal_size_max 0.130
_exptl_crystal_size_mid 0.120
_exptl_crystal_size_min 0.110
_refine_diff_density_max 0.326
_refine_diff_density_min -0.290
_refine_diff_density_rms 0.059
_refine_ls_abs_structure_details
; 
 Flack x determined using 1354 quotients [(I+)-(I-)]/[(I+)+(I-)] 
 (Parsons and Flack (2004), Acta Cryst. A60, s61). 
;
_refine_ls_abs_structure_Flack 0.00(2)
_refine_ls_extinction_method none
_refine_ls_goodness_of_fit_ref 1.030
_refine_ls_hydrogen_treatment constr
_refine_ls_matrix_type full
_refine_ls_number_parameters 248
_refine_ls_number_reflns 4763
_refine_ls_number_restraints 261
_refine_ls_restrained_S_all 1.075
_refine_ls_R_factor_all 0.0691
_refine_ls_R_factor_gt 0.0448
_refine_ls_shift/su_max 0.000
_refine_ls_shift/su_mean 0.000
_refine_ls_structure_factor_coef Fsqd
_refine_ls_weighting_details 'w=1/[\s^2^(Fo^2^)+(0.0297P)^2^+15.5975P] where P=(Fo^2^+2Fc^2^)/3'
_refine_ls_weighting_scheme calc
_refine_ls_wR_factor_gt 0.0829
_refine_ls_wR_factor_ref 0.0931
_reflns_Friedel_coverage 0.944
_reflns_Friedel_fraction_full 1.000
_reflns_Friedel_fraction_max 0.997
_reflns_number_gt 3488
_reflns_number_total 4763
_reflns_threshold_expression 'I > 2\s(I)'
_cod_data_source_file om501145b_si_002.cif
_cod_data_source_block mbi39
_cod_depositor_comments 'Adding full bibliography for 4085206--4085216.cif.'
_cod_original_cell_volume 7338.7(12)
_cod_database_code 4085210
_shelx_space_group_comment
; 
The symmetry employed for this shelxl refinement is uniquely defined 
by the following loop, which should always be used as a source of 
symmetry information in preference to the above space-group names. 
They are only intended as comments. 
;
_shelx_estimated_absorpt_t_min 0.891
_shelx_estimated_absorpt_t_max 0.907
_shelxl_version_number 2013-3

loop_
_space_group_symop_operation_xyz
'x, y, z'
'-x+1/2, -y+1/2, z+1/2'
'-y, x+1/2, z+1/4'
'y+1/2, -x, z+3/4'
'x, -y, z+1/2'
'-x+1/2, y+1/2, z'
'-y, -x+1/2, z+3/4'
'y+1/2, x, z+1/4'
'x+1/2, y+1/2, z+1/2'
'-x+1, -y+1, z+1'
'-y+1/2, x+1, z+3/4'
'y+1, -x+1/2, z+5/4'
'x+1/2, -y+1/2, z+1'
'-x+1, y+1, z+1/2'
'-y+1/2, -x+1, z+5/4'
'y+1, x+1/2, z+3/4'

loop_
_atom_site_label
_atom_site_type_symbol
_atom_site_fract_x
_atom_site_fract_y
_atom_site_fract_z
_atom_site_U_iso_or_equiv
_atom_site_adp_type
_atom_site_occupancy
_atom_site_site_symmetry_order
_atom_site_calc_flag
_atom_site_refinement_flags_posn
_atom_site_refinement_flags_adp
_atom_site_refinement_flags_occupancy
_atom_site_disorder_assembly
_atom_site_disorder_group
Rh1 Rh 0.5000 -0.5000 0.48520(6) 0.03559(14) Uani 1 2 d S T P A .
P1 P 0.54915(8) -0.57203(8) 0.56460(7) 0.0305(3) Uani 1 1 d . . . . .
C1 C 0.5201(3) -0.5306(3) 0.6371(2) 0.0352(11) Uani 0.5 1 d . . P A 1
C4 C 0.5000 -0.5000 0.7371(11) 0.068(2) Uani 1 2 d S T P . .
H4 H 0.5000 -0.5000 0.7825 0.081 Uiso 1 2 calc R U P B 1
N5 N 0.5305(3) -0.5488(3) 0.6993(2) 0.0510(15) Uani 0.5 1 d . . P A 1
H5 H 0.5537 -0.5868 0.7127 0.061 Uiso 0.5 1 calc R U P A 1
N2B N 0.5201(3) -0.5306(3) 0.6371(2) 0.0352(11) Uani 0.5 1 d . . P A 2
C3B C 0.5305(3) -0.5488(3) 0.6993(2) 0.0510(15) Uani 0.5 1 d . . P A 2
H3B H 0.5555 -0.5898 0.7137 0.061 Uiso 0.5 1 calc R U P A 2
C6 C 0.5444(5) -0.5561(4) 0.4188(3) 0.058(2) Uani 1 1 d . . . . .
O6 O 0.5701(4) -0.5891(3) 0.3809(3) 0.107(3) Uani 1 1 d . . . . .
C11 C 0.6493(3) -0.5731(3) 0.5726(3) 0.0437(13) Uani 1 1 d D U . . .
C12 C 0.6786(8) -0.5891(8) 0.6389(6) 0.052(4) Uani 0.5 1 d D U P C 1
H12A H 0.6614 -0.6359 0.6531 0.078 Uiso 0.5 1 calc R U P C 1
H12B H 0.6625 -0.5523 0.6689 0.078 Uiso 0.5 1 calc R U P C 1
H12C H 0.7309 -0.5895 0.6374 0.078 Uiso 0.5 1 calc R U P C 1
C13 C 0.6804(8) -0.6286(7) 0.5249(6) 0.046(3) Uani 0.5 1 d D U P C 1
H13A H 0.6624 -0.6186 0.4818 0.069 Uiso 0.5 1 calc R U P C 1
H13B H 0.6657 -0.6767 0.5379 0.069 Uiso 0.5 1 calc R U P C 1
H13C H 0.7326 -0.6255 0.5250 0.069 Uiso 0.5 1 calc R U P C 1
C14 C 0.6780(7) -0.4993(6) 0.5512(7) 0.052(3) Uani 0.5 1 d D U P C 1
H14A H 0.6597 -0.4880 0.5085 0.078 Uiso 0.5 1 calc R U P C 1
H14B H 0.7303 -0.5005 0.5500 0.078 Uiso 0.5 1 calc R U P C 1
H14C H 0.6623 -0.4626 0.5815 0.078 Uiso 0.5 1 calc R U P C 1
C12B C 0.6770(11) -0.6280(10) 0.6203(9) 0.086(6) Uani 0.5 1 d D U P C 2
H12D H 0.6563 -0.6187 0.6625 0.130 Uiso 0.5 1 calc R U P C 2
H12E H 0.7291 -0.6248 0.6228 0.130 Uiso 0.5 1 calc R U P C 2
H12F H 0.6634 -0.6760 0.6061 0.130 Uiso 0.5 1 calc R U P C 2
C13B C 0.6800(10) -0.5827(12) 0.5068(7) 0.081(5) Uani 0.5 1 d D U P C 2
H13D H 0.6617 -0.5452 0.4785 0.121 Uiso 0.5 1 calc R U P C 2
H13E H 0.6661 -0.6296 0.4901 0.121 Uiso 0.5 1 calc R U P C 2
H13F H 0.7321 -0.5796 0.5089 0.121 Uiso 0.5 1 calc R U P C 2
C14B C 0.6728(9) -0.4999(8) 0.5979(10) 0.079(5) Uani 0.5 1 d D U P C 2
H14D H 0.6541 -0.4931 0.6413 0.119 Uiso 0.5 1 calc R U P C 2
H14E H 0.6541 -0.4624 0.5699 0.119 Uiso 0.5 1 calc R U P C 2
H14F H 0.7250 -0.4975 0.5988 0.119 Uiso 0.5 1 calc R U P C 2
C15 C 0.5091(3) -0.6640(3) 0.5687(3) 0.0389(13) Uani 1 1 d D U . . .
C16 C 0.5330(6) -0.7096(4) 0.6247(4) 0.090(3) Uani 1 1 d D U . . .
H16A H 0.5848 -0.7168 0.6225 0.135 Uiso 1 1 calc R U . . .
H16B H 0.5089 -0.7559 0.6230 0.135 Uiso 1 1 calc R U . . .
H16C H 0.5209 -0.6855 0.6649 0.135 Uiso 1 1 calc R U . . .
C17 C 0.4292(4) -0.6544(4) 0.5728(6) 0.090(3) Uani 1 1 d D U . . .
H17A H 0.4171 -0.6295 0.6125 0.135 Uiso 1 1 calc R U . . .
H17B H 0.4059 -0.7013 0.5723 0.135 Uiso 1 1 calc R U . . .
H17C H 0.4127 -0.6262 0.5362 0.135 Uiso 1 1 calc R U . . .
C18 C 0.5234(5) -0.7033(4) 0.5067(4) 0.079(3) Uani 1 1 d D U . . .
H18A H 0.5748 -0.7111 0.5019 0.118 Uiso 1 1 calc R U . . .
H18B H 0.5058 -0.6748 0.4707 0.118 Uiso 1 1 calc R U . . .
H18C H 0.4987 -0.7495 0.5074 0.118 Uiso 1 1 calc R U . . .
B1 B 0.6237(6) -0.3830(7) 0.3263(8) 0.050(3) Uani 0.627(15) 1 d D U P D 1
F11 F 0.6858(5) -0.3490(5) 0.3126(6) 0.082(3) Uani 0.627(15) 1 d D U P D 1
F12 F 0.6111(8) -0.3663(7) 0.3885(5) 0.109(4) Uani 0.627(15) 1 d D U P D 1
F13 F 0.5712(4) -0.3537(4) 0.2868(5) 0.077(4) Uani 0.627(15) 1 d D U P D 1
F14 F 0.6305(6) -0.4539(4) 0.3123(7) 0.086(4) Uani 0.627(15) 1 d D U P D 1
B1B B 0.6198(11) -0.3909(13) 0.3402(11) 0.065(11) Uiso 0.373(15) 1 d D . P D 2
F11B F 0.6632(12) -0.3640(12) 0.2940(10) 0.102(7) Uiso 0.373(15) 1 d D . P D 2
F12B F 0.6422(14) -0.3770(16) 0.3998(11) 0.142(12) Uiso 0.373(15) 1 d D . P D 2
F13B F 0.5516(7) -0.3677(7) 0.3328(8) 0.069(5) Uiso 0.373(15) 1 d D . P D 2
F14B F 0.6176(12) -0.4630(10) 0.3383(9) 0.080(6) Uiso 0.373(15) 1 d D . P D 2
C21 C 0.7604(5) -0.3024(5) 0.4642(4) 0.093(3) Uani 1 1 d D U . . .
H21A H 0.7226 -0.3325 0.4450 0.112 Uiso 1 1 calc R U . . .
H21B H 0.7374 -0.2688 0.4944 0.112 Uiso 1 1 calc R U . . .
Cl1 Cl 0.8213(2) -0.35659(17) 0.50573(14) 0.1226(11) Uani 1 1 d D U . . .
Cl2 Cl 0.80353(14) -0.25419(13) 0.40383(11) 0.0825(6) Uani 1 1 d D U . . .

loop_
_atom_site_aniso_label
_atom_site_aniso_U_11
_atom_site_aniso_U_22
_atom_site_aniso_U_33
_atom_site_aniso_U_23
_atom_site_aniso_U_13
_atom_site_aniso_U_12
Rh1 0.0489(4) 0.0383(4) 0.01958(19) 0.000 0.000 0.0006(3)
P1 0.0343(7) 0.0329(7) 0.0243(6) -0.0027(6) 0.0022(6) 0.0046(6)
C1 0.041(3) 0.042(3) 0.023(2) -0.003(2) -0.004(2) 0.007(2)
C4 0.096(8) 0.082(7) 0.025(3) 0.000 0.000 0.028(6)
N5 0.072(4) 0.060(4) 0.021(2) 0.005(2) 0.000(2) 0.015(3)
N2B 0.041(3) 0.042(3) 0.023(2) -0.003(2) -0.004(2) 0.007(2)
C3B 0.072(4) 0.060(4) 0.021(2) 0.005(2) 0.000(2) 0.015(3)
C6 0.089(6) 0.051(4) 0.032(3) 0.002(3) 0.008(3) 0.011(4)
O6 0.187(8) 0.090(5) 0.043(3) -0.006(3) 0.029(4) 0.046(5)
C11 0.032(3) 0.046(3) 0.053(3) -0.011(3) 0.002(3) 0.006(2)
C12 0.036(7) 0.064(9) 0.056(6) -0.024(6) -0.016(5) 0.013(7)
C13 0.038(7) 0.047(7) 0.054(7) -0.012(6) 0.009(6) 0.007(6)
C14 0.031(6) 0.051(6) 0.074(9) -0.019(6) 0.003(6) -0.001(5)
C12B 0.057(11) 0.096(12) 0.106(12) 0.031(10) 0.004(10) 0.027(10)
C13B 0.061(10) 0.107(14) 0.074(8) -0.009(8) 0.015(7) 0.015(11)
C14B 0.050(10) 0.078(8) 0.109(13) -0.021(8) -0.015(10) -0.004(7)
C15 0.047(3) 0.031(3) 0.039(3) 0.000(3) 0.001(3) -0.001(2)
C16 0.141(8) 0.053(5) 0.077(5) 0.021(4) -0.038(5) -0.018(5)
C17 0.058(4) 0.046(4) 0.166(9) 0.007(5) 0.021(5) -0.008(3)
C18 0.118(7) 0.051(4) 0.068(5) -0.021(4) 0.018(4) -0.023(5)
B1 0.045(6) 0.035(6) 0.069(7) -0.008(5) -0.010(5) -0.002(4)
F11 0.057(5) 0.082(6) 0.107(7) -0.008(5) -0.008(4) -0.016(4)
F12 0.123(10) 0.127(9) 0.077(6) -0.024(5) 0.021(6) -0.007(8)
F13 0.073(5) 0.044(4) 0.113(8) -0.007(4) -0.039(5) 0.003(3)
F14 0.095(7) 0.038(4) 0.125(10) -0.013(5) -0.052(7) 0.008(4)
C21 0.101(7) 0.096(7) 0.083(6) -0.008(5) -0.014(5) -0.027(5)
Cl1 0.188(3) 0.095(2) 0.0847(18) 0.0010(14) -0.0148(19) 0.013(2)
Cl2 0.1013(17) 0.0759(15) 0.0703(12) -0.0150(11) -0.0178(13) -0.0152(13)

loop_
_atom_type_symbol
_atom_type_description
_atom_type_scat_dispersion_real
_atom_type_scat_dispersion_imag
_atom_type_scat_source
C C 0.0033 0.0016 'International Tables Vol C Tables 4.2.6.8 and 6.1.1.4'
H H 0.0000 0.0000 'International Tables Vol C Tables 4.2.6.8 and 6.1.1.4'
B B 0.0013 0.0007 'International Tables Vol C Tables 4.2.6.8 and 6.1.1.4'
N N 0.0061 0.0033 'International Tables Vol C Tables 4.2.6.8 and 6.1.1.4'
O O 0.0106 0.0060 'International Tables Vol C Tables 4.2.6.8 and 6.1.1.4'
F F 0.0171 0.0103 'International Tables Vol C Tables 4.2.6.8 and 6.1.1.4'
P P 0.1023 0.0942 'International Tables Vol C Tables 4.2.6.8 and 6.1.1.4'
Cl Cl 0.1484 0.1585 'International Tables Vol C Tables 4.2.6.8 and 6.1.1.4'
Rh Rh -1.1178 0.9187 'International Tables Vol C Tables 4.2.6.8 and 6.1.1.4'

loop_
_geom_angle_atom_site_label_1
_geom_angle_atom_site_label_2
_geom_angle_atom_site_label_3
_geom_angle
_geom_angle_site_symmetry_1
_geom_angle_site_symmetry_3
C6 Rh1 C6 88.0(5) 10_534 .
C6 Rh1 P1 91.5(2) 10_534 10_534
C6 Rh1 P1 177.1(2) . 10_534
C6 Rh1 P1 177.1(2) 10_534 .
C6 Rh1 P1 91.5(2) . .
P1 Rh1 P1 89.07(9) 10_534 .
C1 P1 C15 103.7(3) . .
C1 P1 C11 103.5(3) . .
C15 P1 C11 112.5(3) . .
C1 P1 Rh1 103.45(18) . .
C15 P1 Rh1 113.93(19) . .
C11 P1 Rh1 117.6(2) . .
N5 C1 C1 106.7(3) . 10_534
N5 C1 P1 131.3(4) . .
C1 C1 P1 121.99(17) 10_534 .
N5 C4 N5 107.5(17) . 10_534
N5 C4 H4 126.3 . .
N5 C4 H4 126.3 10_534 .
C4 N5 C1 109.5(9) . .
C4 N5 H5 125.2 . .
C1 N5 H5 125.2 . .
O6 C6 Rh1 179.3(7) . .
C13B C11 C12B 112.8(11) . .
C13B C11 C14B 108.3(12) . .
C12B C11 C14B 106.3(11) . .
C12 C11 C14 108.3(9) . .
C12 C11 C13 108.5(8) . .
C14 C11 C13 106.4(8) . .
C13B C11 P1 107.5(8) . .
C12 C11 P1 116.3(7) . .
C12B C11 P1 113.9(9) . .
C14B C11 P1 107.8(7) . .
C14 C11 P1 108.1(6) . .
C13 C11 P1 108.9(7) . .
C11 C12 H12A 109.5 . .
C11 C12 H12B 109.5 . .
H12A C12 H12B 109.5 . .
C11 C12 H12C 109.5 . .
H12A C12 H12C 109.5 . .
H12B C12 H12C 109.5 . .
C11 C13 H13A 109.5 . .
C11 C13 H13B 109.5 . .
H13A C13 H13B 109.5 . .
C11 C13 H13C 109.5 . .
H13A C13 H13C 109.5 . .
H13B C13 H13C 109.5 . .
C11 C14 H14A 109.5 . .
C11 C14 H14B 109.5 . .
H14A C14 H14B 109.5 . .
C11 C14 H14C 109.5 . .
H14A C14 H14C 109.5 . .
H14B C14 H14C 109.5 . .
C11 C12B H12D 109.5 . .
C11 C12B H12E 109.5 . .
H12D C12B H12E 109.5 . .
C11 C12B H12F 109.5 . .
H12D C12B H12F 109.5 . .
H12E C12B H12F 109.5 . .
C11 C13B H13D 109.5 . .
C11 C13B H13E 109.5 . .
H13D C13B H13E 109.5 . .
C11 C13B H13F 109.5 . .
H13D C13B H13F 109.5 . .
H13E C13B H13F 109.5 . .
C11 C14B H14D 109.5 . .
C11 C14B H14E 109.5 . .
H14D C14B H14E 109.5 . .
C11 C14B H14F 109.5 . .
H14D C14B H14F 109.5 . .
H14E C14B H14F 109.5 . .
C17 C15 C18 106.3(6) . .
C17 C15 C16 108.4(7) . .
C18 C15 C16 109.6(6) . .
C17 C15 P1 106.8(4) . .
C18 C15 P1 109.6(4) . .
C16 C15 P1 115.7(5) . .
C15 C16 H16A 109.5 . .
C15 C16 H16B 109.5 . .
H16A C16 H16B 109.5 . .
C15 C16 H16C 109.5 . .
H16A C16 H16C 109.5 . .
H16B C16 H16C 109.5 . .
C15 C17 H17A 109.5 . .
C15 C17 H17B 109.5 . .
H17A C17 H17B 109.5 . .
C15 C17 H17C 109.5 . .
H17A C17 H17C 109.5 . .
H17B C17 H17C 109.5 . .
C15 C18 H18A 109.5 . .
C15 C18 H18B 109.5 . .
H18A C18 H18B 109.5 . .
C15 C18 H18C 109.5 . .
H18A C18 H18C 109.5 . .
H18B C18 H18C 109.5 . .
F11 B1 F12 104.1(11) . .
F11 B1 F14 109.4(11) . .
F12 B1 F14 116.4(14) . .
F11 B1 F13 107.1(12) . .
F12 B1 F13 110.7(11) . .
F14 B1 F13 108.8(9) . .
F12B B1B F14B 103(2) . .
F12B B1B F13B 109.8(19) . .
F14B B1B F13B 106.7(18) . .
F12B B1B F11B 114(2) . .
F14B B1B F11B 111.6(19) . .
F13B B1B F11B 111.3(18) . .
Cl2 C21 Cl1 110.8(6) . .
Cl2 C21 H21A 109.5 . .
Cl1 C21 H21A 109.5 . .
Cl2 C21 H21B 109.5 . .
Cl1 C21 H21B 109.5 . .
H21A C21 H21B 108.1 . .

loop_
_geom_bond_atom_site_label_1
_geom_bond_atom_site_label_2
_geom_bond_distance
_geom_bond_site_symmetry_2
Rh1 C6 1.930(7) 10_534
Rh1 C6 1.930(7) .
Rh1 P1 2.3292(18) 10_534
Rh1 P1 2.3292(18) .
P1 C1 1.787(5) .
P1 C15 1.881(5) .
P1 C11 1.884(6) .
C1 N5 1.359(7) .
C1 C1 1.372(10) 10_534
C4 N5 1.336(15) .
C4 C3B 1.336(15) 10_534
C4 N5 1.336(15) 10_534
C4 H4 0.9500 .
N5 H5 0.8800 .
C6 O6 1.114(8) .
C11 C13B 1.502(13) .
C11 C12 1.521(12) .
C11 C12B 1.524(14) .
C11 C14B 1.534(14) .
C11 C14 1.551(12) .
C11 C13 1.554(11) .
C12 H12A 0.9800 .
C12 H12B 0.9800 .
C12 H12C 0.9800 .
C13 H13A 0.9800 .
C13 H13B 0.9800 .
C13 H13C 0.9800 .
C14 H14A 0.9800 .
C14 H14B 0.9800 .
C14 H14C 0.9800 .
C12B H12D 0.9800 .
C12B H12E 0.9800 .
C12B H12F 0.9800 .
C13B H13D 0.9800 .
C13B H13E 0.9800 .
C13B H13F 0.9800 .
C14B H14D 0.9800 .
C14B H14E 0.9800 .
C14B H14F 0.9800 .
C15 C17 1.510(9) .
C15 C18 1.515(9) .
C15 C16 1.517(9) .
C16 H16A 0.9800 .
C16 H16B 0.9800 .
C16 H16C 0.9800 .
C17 H17A 0.9800 .
C17 H17B 0.9800 .
C17 H17C 0.9800 .
C18 H18A 0.9800 .
C18 H18B 0.9800 .
C18 H18C 0.9800 .
B1 F11 1.357(14) .
B1 F12 1.359(15) .
B1 F14 1.366(12) .
B1 F13 1.397(13) .
B1B F12B 1.341(18) .
B1B F14B 1.353(18) .
B1B F13B 1.359(18) .
B1B F11B 1.360(18) .
C21 Cl2 1.749(9) .
C21 Cl1 1.758(10) .
C21 H21A 0.9900 .
C21 H21B 0.9900 .

loop_
_geom_torsion_atom_site_label_1
_geom_torsion_atom_site_label_2
_geom_torsion_atom_site_label_3
_geom_torsion_atom_site_label_4
_geom_torsion
_geom_torsion_site_symmetry_1
_geom_torsion_site_symmetry_4
C15 P1 C1 N5 59.4(6) . .
C11 P1 C1 N5 -58.3(6) . .
Rh1 P1 C1 N5 178.5(6) . .
C15 P1 C1 C1 -120.8(6) . 10_534
C11 P1 C1 C1 121.5(6) . 10_534
Rh1 P1 C1 C1 -1.6(7) . 10_534
C3B C4 N5 C1 0.7(3) 10_534 .
N5 C4 N5 C1 0.7(3) 10_534 .
C1 C1 N5 C4 -1.7(8) 10_534 .
P1 C1 N5 C4 178.1(4) . .
C1 P1 C11 C13B -160.7(9) . .
C15 P1 C11 C13B 88.0(10) . .
Rh1 P1 C11 C13B -47.4(10) . .
C1 P1 C11 C12 38.7(8) . .
C15 P1 C11 C12 -72.6(8) . .
Rh1 P1 C11 C12 152.0(7) . .
C1 P1 C11 C12B 73.5(10) . .
C15 P1 C11 C12B -37.8(11) . .
Rh1 P1 C11 C12B -173.2(10) . .
C1 P1 C11 C14B -44.1(10) . .
C15 P1 C11 C14B -155.4(9) . .
Rh1 P1 C11 C14B 69.1(9) . .
C1 P1 C11 C14 -83.3(7) . .
C15 P1 C11 C14 165.4(7) . .
Rh1 P1 C11 C14 30.0(7) . .
C1 P1 C11 C13 161.6(7) . .
C15 P1 C11 C13 50.3(7) . .
Rh1 P1 C11 C13 -85.1(7) . .
C1 P1 C15 C17 59.7(6) . .
C11 P1 C15 C17 170.8(6) . .
Rh1 P1 C15 C17 -52.1(6) . .
C1 P1 C15 C18 174.4(5) . .
C11 P1 C15 C18 -74.4(6) . .
Rh1 P1 C15 C18 62.7(5) . .
C1 P1 C15 C16 -61.1(6) . .
C11 P1 C15 C16 50.0(6) . .
Rh1 P1 C15 C16 -172.8(5) . .
